data_7203708
loop_
_publ_author_name
'Loo, Yim Fun'
'O'Kane, Ruairi'
'Jones, Anthony C.'
'Aspinall, Helen C.'
'Potter, Richard J.'
'Chalker, Paul R.'
'Bickley, Jamie F.'
'Taylor, Stephen'
'Smith, Lesley M.'

_publ_section_title
;
 Deposition of HfO2 and ZrO2 films by liquid injection MOCVD using new
 monomeric alkoxide precursors
;
_journal_issue 19
_journal_name_full 'Journal of Materials Chemistry'
_journal_page_first 1896
_journal_paper_doi 10.1039/b417389a
_journal_volume 15
_journal_year 2005
_chemical_formula_sum 'C24 H46 N2 O6 Zr'
_chemical_formula_weight 549.85
_chemical_name_systematic
;
?
;
_space_group_IT_number 14
_symmetry_cell_setting monoclinic
_symmetry_space_group_name_Hall '-P 2yn'
_symmetry_space_group_name_H-M 'P 1 21/n 1'
_atom_sites_solution_hydrogens geom
_atom_sites_solution_primary direct
_atom_sites_solution_secondary difmap
_audit_creation_method SHELXL-97
_cell_angle_alpha 90.00
_cell_angle_beta 104.772(2)
_cell_angle_gamma 90.00
_cell_formula_units_Z 4
_cell_length_a 10.2627(9)
_cell_length_b 18.9374(17)
_cell_length_c 15.6465(14)
_cell_measurement_temperature 100(2)
_cell_volume 2940.4(5)
_computing_structure_refinement 'SHELXL-97 (Sheldrick, 1997)'
_computing_structure_solution 'SHELXS-97 (Sheldrick, 1990)'
_diffrn_ambient_temperature 100(2)
_diffrn_measured_fraction_theta_full 0.902
_diffrn_measured_fraction_theta_max 0.902
_diffrn_radiation_monochromator graphite
_diffrn_radiation_source 'fine-focus sealed tube'
_diffrn_radiation_type MoK\a
_diffrn_radiation_wavelength 0.71073
_diffrn_reflns_av_R_equivalents 0.0281
_diffrn_reflns_av_sigmaI/netI 0.0341
_diffrn_reflns_limit_h_max 11
_diffrn_reflns_limit_h_min -13
_diffrn_reflns_limit_k_max 25
_diffrn_reflns_limit_k_min -18
_diffrn_reflns_limit_l_max 18
_diffrn_reflns_limit_l_min -19
_diffrn_reflns_number 17985
_diffrn_reflns_theta_full 28.53
_diffrn_reflns_theta_max 28.53
_diffrn_reflns_theta_min 1.72
_exptl_absorpt_coefficient_mu 0.409
_exptl_crystal_density_diffrn 1.242
_exptl_crystal_density_method 'not measured'
_exptl_crystal_F_000 1168
_refine_diff_density_max 0.605
_refine_diff_density_min -0.592
_refine_diff_density_rms 0.062
_refine_ls_extinction_method none
_refine_ls_goodness_of_fit_ref 1.018
_refine_ls_hydrogen_treatment mixed
_refine_ls_matrix_type full
_refine_ls_number_parameters 313
_refine_ls_number_reflns 6732
_refine_ls_number_restraints 0
_refine_ls_restrained_S_all 1.018
_refine_ls_R_factor_all 0.0355
_refine_ls_R_factor_gt 0.0309
_refine_ls_shift/su_max 0.001
_refine_ls_shift/su_mean 0.000
_refine_ls_structure_factor_coef Fsqd
_refine_ls_weighting_details 'calc w=1/[\s^2^(Fo^2^)+(0.0384P)^2^+1.6785P] where P=(Fo^2^+2Fc^2^)/3'
_refine_ls_weighting_scheme calc
_refine_ls_wR_factor_gt 0.0777
_refine_ls_wR_factor_ref 0.0799
_reflns_number_gt 6015
_reflns_number_total 6732
_reflns_threshold_expression >2sigma(I)
_cod_data_source_file b417389a.txt
_cod_data_source_block ro101m
_cod_depositor_comments
;
The following automatic conversions were performed:
'_symmetry_cell_setting' value 'Monoclinic' changed to 'monoclinic'
according to '/home/saulius/struct/CIF-dictionaries/cif_core.dic'
dictionary named 'cif_core.dic' version 2.4.1 from 2010-06-29.

Automatic conversion script
Id: cif_fix_enum 1527 2010-12-29 10:47:43Z saulius 
;
_cod_original_sg_symbol_H-M 'p 21/n'
_cod_database_code 7203708

loop_
_symmetry_equiv_pos_as_xyz
'x, y, z'
'-x+1/2, y+1/2, -z+1/2'
'-x, -y, -z'
'x-1/2, -y-1/2, z-1/2'

loop_
_atom_site_label
_atom_site_type_symbol
_atom_site_fract_x
_atom_site_fract_y
_atom_site_fract_z
_atom_site_U_iso_or_equiv
_atom_site_adp_type
_atom_site_occupancy
_atom_site_symmetry_multiplicity
_atom_site_calc_flag
_atom_site_refinement_flags
_atom_site_disorder_assembly
_atom_site_disorder_group
C1 C 0.0400(2) 0.33894(11) 0.20701(19) 0.0450(6) Uani 1 1 d . . .
H1A H -0.0230 0.3360 0.1484 0.068 Uiso 1 1 calc R . .
H1B H 0.0728 0.3875 0.2181 0.068 Uiso 1 1 calc R . .
H1C H -0.0061 0.3250 0.2520 0.068 Uiso 1 1 calc R . .
C2 C 0.2581(3) 0.29231(13) 0.30076(14) 0.0492(7) Uani 1 1 d . . .
H2A H 0.2132 0.2780 0.3463 0.074 Uiso 1 1 calc R . .
H2B H 0.2929 0.3405 0.3128 0.074 Uiso 1 1 calc R . .
H2C H 0.3328 0.2600 0.3013 0.074 Uiso 1 1 calc R . .
C3 C 0.15796(17) 0.28993(9) 0.21094(11) 0.0214(3) Uani 1 1 d . . .
C4 C 0.2258(2) 0.30342(10) 0.13504(13) 0.0309(4) Uani 1 1 d . . .
H4A H 0.1862 0.3454 0.1004 0.037 Uiso 1 1 calc R . .
H4B H 0.3238 0.3111 0.1586 0.037 Uiso 1 1 calc R . .
C5 C 0.13300(16) 0.19588(9) 0.12104(11) 0.0184(3) Uani 1 1 d . . .
C6 C 0.09399(18) 0.12325(9) 0.08322(11) 0.0208(3) Uani 1 1 d . . .
C7 C 0.2231(2) 0.08131(10) 0.08500(14) 0.0317(4) Uani 1 1 d . . .
H7A H 0.2782 0.0778 0.1460 0.048 Uiso 1 1 calc R . .
H7B H 0.2742 0.1056 0.0488 0.048 Uiso 1 1 calc R . .
H7C H 0.1989 0.0338 0.0614 0.048 Uiso 1 1 calc R . .
C8 C 0.0071(2) 0.12938(11) -0.01177(12) 0.0301(4) Uani 1 1 d . . .
H8A H -0.0175 0.0821 -0.0359 0.045 Uiso 1 1 calc R . .
H8B H 0.0580 0.1539 -0.0480 0.045 Uiso 1 1 calc R . .
H8C H -0.0748 0.1561 -0.0123 0.045 Uiso 1 1 calc R . .
C9 C -0.3306(2) 0.11002(11) 0.07439(13) 0.0307(4) Uani 1 1 d . . .
H9A H -0.2471 0.0970 0.0588 0.046 Uiso 1 1 calc R . .
H9B H -0.4034 0.1154 0.0204 0.046 Uiso 1 1 calc R . .
H9C H -0.3545 0.0730 0.1114 0.046 Uiso 1 1 calc R . .
C10 C -0.27641(19) 0.23997(11) 0.06973(12) 0.0286(4) Uani 1 1 d . . .
H10A H -0.2685 0.2840 0.1035 0.043 Uiso 1 1 calc R . .
H10B H -0.3482 0.2447 0.0151 0.043 Uiso 1 1 calc R . .
H10C H -0.1909 0.2300 0.0551 0.043 Uiso 1 1 calc R . .
C11 C -0.31016(17) 0.17947(10) 0.12500(11) 0.0233(4) Uani 1 1 d . . .
C12 C -0.42982(18) 0.19920(12) 0.16306(13) 0.0326(4) Uani 1 1 d . . .
H12A H -0.4865 0.2360 0.1265 0.039 Uiso 1 1 calc R . .
H12B H -0.4864 0.1573 0.1658 0.039 Uiso 1 1 calc R . .
C13 C -0.23849(17) 0.20282(9) 0.26937(11) 0.0217(3) Uani 1 1 d . . .
C14 C -0.14733(17) 0.21052(9) 0.36185(11) 0.0219(3) Uani 1 1 d . . .
C15 C -0.1515(2) 0.28688(10) 0.39399(13) 0.0304(4) Uani 1 1 d . . .
H15A H -0.0929 0.2913 0.4539 0.046 Uiso 1 1 calc R . .
H15B H -0.2441 0.2992 0.3944 0.046 Uiso 1 1 calc R . .
H15C H -0.1201 0.3189 0.3542 0.046 Uiso 1 1 calc R . .
C16 C -0.1964(2) 0.16011(11) 0.42351(12) 0.0296(4) Uani 1 1 d . . .
H16A H -0.1966 0.1117 0.4015 0.044 Uiso 1 1 calc R . .
H16B H -0.2880 0.1733 0.4255 0.044 Uiso 1 1 calc R . .
H16C H -0.1361 0.1631 0.4831 0.044 Uiso 1 1 calc R . .
C17 C 0.32506(17) 0.07853(10) 0.38752(12) 0.0239(4) Uani 1 1 d . . .
C18 C 0.3674(4) 0.0143(2) 0.3539(3) 0.0320(9) Uiso 0.500(3) 1 d P A 1
H18A H 0.2925 -0.0194 0.3410 0.048 Uiso 0.500(3) 1 calc PR A 1
H18B H 0.4435 -0.0059 0.3981 0.048 Uiso 0.500(3) 1 calc PR A 1
H18C H 0.3949 0.0245 0.2996 0.048 Uiso 0.500(3) 1 calc PR A 1
C19 C 0.2846(4) 0.06564(19) 0.4784(2) 0.0255(8) Uiso 0.500(3) 1 d P A 1
H19A H 0.2547 0.1102 0.4988 0.038 Uiso 0.500(3) 1 calc PR A 1
H19B H 0.3629 0.0478 0.5229 0.038 Uiso 0.500(3) 1 calc PR A 1
H19C H 0.2114 0.0310 0.4691 0.038 Uiso 0.500(3) 1 calc PR A 1
C20 C 0.4362(4) 0.1361(2) 0.4091(3) 0.0348(10) Uiso 0.500(3) 1 d P A 1
H20A H 0.4604 0.1499 0.3548 0.052 Uiso 0.500(3) 1 calc PR A 1
H20B H 0.5159 0.1173 0.4516 0.052 Uiso 0.500(3) 1 calc PR A 1
H20C H 0.4025 0.1774 0.4346 0.052 Uiso 0.500(3) 1 calc PR A 1
C18' C 0.3012(4) 0.0011(2) 0.4109(3) 0.0302(9) Uiso 0.500(3) 1 d P A 2
H18D H 0.2340 -0.0003 0.4455 0.045 Uiso 0.500(3) 1 calc PR A 2
H18E H 0.3860 -0.0193 0.4456 0.045 Uiso 0.500(3) 1 calc PR A 2
H18F H 0.2685 -0.0262 0.3564 0.045 Uiso 0.500(3) 1 calc PR A 2
C19' C 0.3654(5) 0.1244(2) 0.4621(3) 0.0383(11) Uiso 0.500(3) 1 d P A 2
H19D H 0.3872 0.1711 0.4424 0.057 Uiso 0.500(3) 1 calc PR A 2
H19E H 0.4449 0.1048 0.5039 0.057 Uiso 0.500(3) 1 calc PR A 2
H19F H 0.2917 0.1289 0.4911 0.057 Uiso 0.500(3) 1 calc PR A 2
C20' C 0.4381(4) 0.0743(2) 0.3338(3) 0.0371(10) Uiso 0.500(3) 1 d P A 2
H20D H 0.4086 0.0420 0.2838 0.056 Uiso 0.500(3) 1 calc PR A 2
H20E H 0.5225 0.0571 0.3729 0.056 Uiso 0.500(3) 1 calc PR A 2
H20F H 0.4526 0.1214 0.3120 0.056 Uiso 0.500(3) 1 calc PR A 2
C21 C -0.1106(2) -0.03322(9) 0.29349(12) 0.0298(4) Uani 1 1 d . . .
C22 C -0.0401(4) -0.06409(14) 0.38310(18) 0.0692(10) Uani 1 1 d . . .
H22A H 0.0577 -0.0607 0.3919 0.104 Uiso 1 1 calc R . .
H22B H -0.0658 -0.1138 0.3854 0.104 Uiso 1 1 calc R . .
H22C H -0.0668 -0.0377 0.4298 0.104 Uiso 1 1 calc R . .
C23 C -0.2602(3) -0.03509(14) 0.27950(19) 0.0531(7) Uani 1 1 d . . .
H23A H -0.2859 -0.0048 0.3233 0.080 Uiso 1 1 calc R . .
H23B H -0.2890 -0.0837 0.2860 0.080 Uiso 1 1 calc R . .
H23C H -0.3037 -0.0180 0.2199 0.080 Uiso 1 1 calc R . .
C24 C -0.0670(3) -0.07430(14) 0.2219(2) 0.0610(8) Uani 1 1 d . . .
H24A H -0.1191 -0.0583 0.1637 0.091 Uiso 1 1 calc R . .
H24B H -0.0830 -0.1248 0.2285 0.091 Uiso 1 1 calc R . .
H24C H 0.0292 -0.0663 0.2275 0.091 Uiso 1 1 calc R . .
N1 N 0.10555(13) 0.21670(7) 0.19189(9) 0.0170(3) Uani 1 1 d . A .
N2 N -0.19841(14) 0.17412(8) 0.20714(9) 0.0194(3) Uani 1 1 d . A .
O1 O 0.20047(13) 0.24015(7) 0.08036(8) 0.0261(3) Uani 1 1 d . . .
O2 O 0.02253(12) 0.09129(6) 0.13785(8) 0.0200(2) Uani 1 1 d . A .
O3 O -0.36753(12) 0.22586(8) 0.25163(9) 0.0295(3) Uani 1 1 d . . .
O4 O -0.01795(11) 0.19158(6) 0.35615(7) 0.0193(2) Uani 1 1 d . A .
O5 O 0.20893(12) 0.10491(7) 0.32749(8) 0.0234(3) Uani 1 1 d . A .
O6 O -0.06708(13) 0.03723(6) 0.29069(8) 0.0237(3) Uani 1 1 d . A .
Zr1 Zr 0.022235(15) 0.121829(8) 0.264407(10) 0.01444(6) Uani 1 1 d . . .

loop_
_atom_site_aniso_label
_atom_site_aniso_U_11
_atom_site_aniso_U_22
_atom_site_aniso_U_33
_atom_site_aniso_U_23
_atom_site_aniso_U_13
_atom_site_aniso_U_12
C1 0.0450(13) 0.0195(9) 0.0794(17) -0.0041(10) 0.0321(12) -0.0006(8)
C2 0.0609(15) 0.0504(14) 0.0256(10) 0.0044(9) -0.0082(10) -0.0347(12)
C3 0.0230(8) 0.0214(8) 0.0202(8) -0.0003(6) 0.0065(7) -0.0060(7)
C4 0.0417(11) 0.0240(9) 0.0319(10) -0.0024(8) 0.0186(9) -0.0097(8)
C5 0.0165(8) 0.0217(8) 0.0163(8) 0.0029(6) 0.0033(6) 0.0014(6)
C6 0.0241(9) 0.0214(8) 0.0186(8) -0.0013(6) 0.0085(7) -0.0006(6)
C7 0.0347(11) 0.0281(10) 0.0392(11) 0.0019(8) 0.0216(9) 0.0062(8)
C8 0.0372(11) 0.0367(10) 0.0171(9) -0.0032(7) 0.0085(8) -0.0045(8)
C9 0.0255(10) 0.0375(10) 0.0243(9) -0.0043(8) -0.0022(8) -0.0066(8)
C10 0.0232(9) 0.0360(10) 0.0240(9) 0.0043(8) 0.0012(7) -0.0009(7)
C11 0.0148(8) 0.0317(9) 0.0208(8) 0.0004(7) -0.0003(6) -0.0004(7)
C12 0.0161(9) 0.0508(12) 0.0283(10) 0.0021(9) 0.0007(7) 0.0015(8)
C13 0.0158(8) 0.0263(9) 0.0232(9) 0.0007(7) 0.0053(7) 0.0016(6)
C14 0.0215(8) 0.0261(9) 0.0186(8) -0.0043(7) 0.0063(7) 0.0027(7)
C15 0.0356(11) 0.0300(10) 0.0258(9) -0.0070(8) 0.0082(8) 0.0088(8)
C16 0.0304(10) 0.0396(11) 0.0222(9) -0.0003(8) 0.0128(8) 0.0007(8)
C17 0.0161(8) 0.0260(9) 0.0255(9) 0.0080(7) -0.0019(7) 0.0020(6)
C21 0.0443(11) 0.0179(8) 0.0260(9) -0.0011(7) 0.0067(8) -0.0117(8)
C22 0.109(3) 0.0361(13) 0.0452(15) 0.0148(11) -0.0124(15) -0.0309(14)
C23 0.0448(14) 0.0496(14) 0.0677(17) 0.0030(12) 0.0192(13) -0.0217(11)
C24 0.0755(19) 0.0361(13) 0.078(2) -0.0309(13) 0.0315(16) -0.0185(13)
N1 0.0163(7) 0.0182(7) 0.0160(6) 0.0003(5) 0.0029(5) -0.0010(5)
N2 0.0150(7) 0.0252(7) 0.0168(7) -0.0012(5) 0.0018(5) -0.0009(5)
O1 0.0343(7) 0.0246(6) 0.0234(6) 0.0006(5) 0.0150(6) -0.0054(5)
O2 0.0241(6) 0.0199(6) 0.0175(6) -0.0019(5) 0.0081(5) -0.0035(5)
O3 0.0172(6) 0.0448(8) 0.0270(7) 0.0004(6) 0.0066(5) 0.0084(5)
O4 0.0170(6) 0.0232(6) 0.0169(6) -0.0031(4) 0.0030(4) 0.0012(4)
O5 0.0165(6) 0.0297(6) 0.0227(6) 0.0049(5) 0.0024(5) 0.0064(5)
O6 0.0309(7) 0.0181(6) 0.0252(6) -0.0020(5) 0.0131(5) -0.0067(5)
Zr1 0.01359(9) 0.01576(9) 0.01417(9) 0.00038(5) 0.00388(6) -0.00003(5)

loop_
_atom_type_symbol
_atom_type_description
_atom_type_scat_dispersion_real
_atom_type_scat_dispersion_imag
_atom_type_scat_source
C C 0.0033 0.0016 'International Tables Vol C Tables 4.2.6.8 and 6.1.1.4'
H H 0.0000 0.0000 'International Tables Vol C Tables 4.2.6.8 and 6.1.1.4'
N N 0.0061 0.0033 'International Tables Vol C Tables 4.2.6.8 and 6.1.1.4'
O O 0.0106 0.0060 'International Tables Vol C Tables 4.2.6.8 and 6.1.1.4'
Zr Zr -2.9673 0.5597 'International Tables Vol C Tables 4.2.6.8 and 6.1.1.4'

loop_
_geom_angle_atom_site_label_1
_geom_angle_atom_site_label_2
_geom_angle_atom_site_label_3
_geom_angle
_geom_angle_site_symmetry_1
_geom_angle_site_symmetry_3
_geom_angle_publ_flag
N1 C3 C1 108.57(14) . . ?
N1 C3 C2 109.76(15) . . ?
C1 C3 C2 111.43(19) . . ?
N1 C3 C4 102.17(13) . . ?
C1 C3 C4 112.32(17) . . ?
C2 C3 C4 112.13(17) . . ?
O1 C4 C3 105.55(14) . . ?
N1 C5 O1 118.25(15) . . ?
N1 C5 C6 121.83(15) . . ?
O1 C5 C6 119.91(14) . . ?
O2 C6 C5 106.42(13) . . ?
O2 C6 C8 111.11(15) . . ?
C5 C6 C8 109.99(14) . . ?
O2 C6 C7 110.42(14) . . ?
C5 C6 C7 108.78(15) . . ?
C8 C6 C7 110.04(15) . . ?
N2 C11 C9 111.30(15) . . ?
N2 C11 C10 107.65(14) . . ?
C9 C11 C10 112.01(16) . . ?
N2 C11 C12 101.36(14) . . ?
C9 C11 C12 113.13(16) . . ?
C10 C11 C12 110.78(16) . . ?
O3 C12 C11 104.55(14) . . ?
N2 C13 O3 118.10(15) . . ?
N2 C13 C14 122.04(15) . . ?
O3 C13 C14 119.85(15) . . ?
O4 C14 C13 106.19(13) . . ?
O4 C14 C16 110.50(14) . . ?
C13 C14 C16 108.61(15) . . ?
O4 C14 C15 111.60(15) . . ?
C13 C14 C15 109.96(15) . . ?
C16 C14 C15 109.87(15) . . ?
O5 C17 C19' 110.4(2) . . ?
O5 C17 C18 109.9(2) . . ?
C19' C17 C18 139.7(3) . . ?
O5 C17 C18' 109.65(19) . . ?
C19' C17 C18' 114.5(3) . . ?
C18 C17 C18' 50.5(2) . . ?
O5 C17 C20 110.3(2) . . ?
C19' C17 C20 49.5(3) . . ?
C18 C17 C20 113.6(3) . . ?
C18' C17 C20 140.1(2) . . ?
O5 C17 C19 106.25(18) . . ?
C19' C17 C19 56.9(2) . . ?
C18 C17 C19 111.6(2) . . ?
C18' C17 C19 63.4(2) . . ?
C20 C17 C19 104.9(2) . . ?
O5 C17 C20' 105.8(2) . . ?
C19' C17 C20' 111.2(3) . . ?
C18 C17 C20' 55.7(2) . . ?
C18' C17 C20' 104.9(2) . . ?
C20 C17 C20' 63.7(2) . . ?
C19 C17 C20' 148.0(2) . . ?
O6 C21 C23 109.82(18) . . ?
O6 C21 C22 108.20(16) . . ?
C23 C21 C22 110.8(2) . . ?
O6 C21 C24 107.81(17) . . ?
C23 C21 C24 111.3(2) . . ?
C22 C21 C24 108.8(2) . . ?
C5 N1 C3 108.27(14) . . ?
C5 N1 Zr1 111.40(11) . . ?
C3 N1 Zr1 139.24(10) . . ?
C13 N2 C11 107.63(14) . . ?
C13 N2 Zr1 110.22(11) . . ?
C11 N2 Zr1 141.87(11) . . ?
C5 O1 C4 105.69(13) . . ?
C6 O2 Zr1 126.49(10) . . ?
C13 O3 C12 104.58(13) . . ?
C14 O4 Zr1 124.62(10) . . ?
C17 O5 Zr1 162.55(12) . . ?
C21 O6 Zr1 163.16(12) . . ?
O6 Zr1 O5 102.34(5) . . ?
O6 Zr1 O2 95.06(5) . . ?
O5 Zr1 O2 101.45(5) . . ?
O6 Zr1 O4 101.05(5) . . ?
O5 Zr1 O4 95.62(5) . . ?
O2 Zr1 O4 153.42(5) . . ?
O6 Zr1 N1 164.57(5) . . ?
O5 Zr1 N1 86.53(5) . . ?
O2 Zr1 N1 70.59(5) . . ?
O4 Zr1 N1 90.47(5) . . ?
O6 Zr1 N2 88.19(5) . . ?
O5 Zr1 N2 164.01(5) . . ?
O2 Zr1 N2 89.40(5) . . ?
O4 Zr1 N2 70.30(5) . . ?
N1 Zr1 N2 86.06(5) . . ?

loop_
_geom_bond_atom_site_label_1
_geom_bond_atom_site_label_2
_geom_bond_distance
_geom_bond_site_symmetry_2
_geom_bond_publ_flag
C1 C3 1.514(3) . ?
C2 C3 1.515(3) . ?
C3 N1 1.490(2) . ?
C3 C4 1.543(2) . ?
C4 O1 1.457(2) . ?
C5 N1 1.274(2) . ?
C5 O1 1.346(2) . ?
C5 C6 1.511(2) . ?
C6 O2 1.398(2) . ?
C6 C8 1.530(3) . ?
C6 C7 1.539(2) . ?
C9 C11 1.522(3) . ?
C10 C11 1.527(3) . ?
C11 N2 1.492(2) . ?
C11 C12 1.541(3) . ?
C12 O3 1.460(2) . ?
C13 N2 1.272(2) . ?
C13 O3 1.354(2) . ?
C13 C14 1.517(2) . ?
C14 O4 1.400(2) . ?
C14 C16 1.531(3) . ?
C14 C15 1.535(2) . ?
C17 O5 1.407(2) . ?
C17 C19' 1.429(5) . ?
C17 C18 1.435(4) . ?
C17 C18' 1.546(4) . ?
C17 C20 1.551(5) . ?
C17 C19 1.598(4) . ?
C17 C20' 1.598(5) . ?
C21 O6 1.411(2) . ?
C21 C23 1.495(3) . ?
C21 C22 1.521(3) . ?
C21 C24 1.521(3) . ?
N1 Zr1 2.3960(14) . ?
N2 Zr1 2.4241(14) . ?
O2 Zr1 2.0636(12) . ?
O4 Zr1 2.0682(11) . ?
O5 Zr1 1.9452(12) . ?
O6 Zr1 1.9413(12) . ?

loop_
_geom_torsion_atom_site_label_1
_geom_torsion_atom_site_label_2
_geom_torsion_atom_site_label_3
_geom_torsion_atom_site_label_4
_geom_torsion
_geom_torsion_site_symmetry_1
_geom_torsion_site_symmetry_2
_geom_torsion_site_symmetry_3
_geom_torsion_site_symmetry_4
_geom_torsion_publ_flag
N1 C3 C4 O1 2.48(18) . . . . ?
C1 C3 C4 O1 -113.67(18) . . . . ?
C2 C3 C4 O1 119.94(18) . . . . ?
N1 C5 C6 O2 2.8(2) . . . . ?
O1 C5 C6 O2 -178.21(14) . . . . ?
N1 C5 C6 C8 123.27(18) . . . . ?
O1 C5 C6 C8 -57.8(2) . . . . ?
N1 C5 C6 C7 -116.15(18) . . . . ?
O1 C5 C6 C7 62.8(2) . . . . ?
N2 C11 C12 O3 18.87(19) . . . . ?
C9 C11 C12 O3 138.13(16) . . . . ?
C10 C11 C12 O3 -95.15(17) . . . . ?
N2 C13 C14 O4 9.3(2) . . . . ?
O3 C13 C14 O4 -171.83(15) . . . . ?
N2 C13 C14 C16 -109.59(19) . . . . ?
O3 C13 C14 C16 69.3(2) . . . . ?
N2 C13 C14 C15 130.15(18) . . . . ?
O3 C13 C14 C15 -51.0(2) . . . . ?
O1 C5 N1 C3 0.8(2) . . . . ?
C6 C5 N1 C3 179.75(15) . . . . ?
O1 C5 N1 Zr1 -169.66(11) . . . . ?
C6 C5 N1 Zr1 9.32(19) . . . . ?
C1 C3 N1 C5 116.83(18) . . . . ?
C2 C3 N1 C5 -121.15(18) . . . . ?
C4 C3 N1 C5 -2.00(18) . . . . ?
C1 C3 N1 Zr1 -76.9(2) . . . . ?
C2 C3 N1 Zr1 45.1(2) . . . . ?
C4 C3 N1 Zr1 164.28(13) . . . . ?
O3 C13 N2 C11 4.5(2) . . . . ?
C14 C13 N2 C11 -176.56(16) . . . . ?
O3 C13 N2 Zr1 -170.82(12) . . . . ?
C14 C13 N2 Zr1 8.1(2) . . . . ?
C9 C11 N2 C13 -135.12(16) . . . . ?
C10 C11 N2 C13 101.77(17) . . . . ?
C12 C11 N2 C13 -14.57(19) . . . . ?
C9 C11 N2 Zr1 37.8(2) . . . . ?
C10 C11 N2 Zr1 -85.3(2) . . . . ?
C12 C11 N2 Zr1 158.35(15) . . . . ?
N1 C5 O1 C4 1.0(2) . . . . ?
C6 C5 O1 C4 -178.04(16) . . . . ?
C3 C4 O1 C5 -2.15(19) . . . . ?
C5 C6 O2 Zr1 -17.83(18) . . . . ?
C8 C6 O2 Zr1 -137.55(12) . . . . ?
C7 C6 O2 Zr1 100.06(15) . . . . ?
N2 C13 O3 C12 8.5(2) . . . . ?
C14 C13 O3 C12 -170.44(16) . . . . ?
C11 C12 O3 C13 -16.93(19) . . . . ?
C13 C14 O4 Zr1 -27.90(18) . . . . ?
C16 C14 O4 Zr1 89.70(15) . . . . ?
C15 C14 O4 Zr1 -147.73(12) . . . . ?
C19' C17 O5 Zr1 -94.9(4) . . . . ?
C18 C17 O5 Zr1 86.0(4) . . . . ?
C18' C17 O5 Zr1 32.1(5) . . . . ?
C20 C17 O5 Zr1 -148.0(4) . . . . ?
C19 C17 O5 Zr1 -34.9(5) . . . . ?
C20' C17 O5 Zr1 144.7(4) . . . . ?
C23 C21 O6 Zr1 -133.3(4) . . . . ?
C22 C21 O6 Zr1 105.7(4) . . . . ?
C24 C21 O6 Zr1 -11.8(5) . . . . ?
C21 O6 Zr1 O5 -69.8(4) . . . . ?
C21 O6 Zr1 O2 33.1(4) . . . . ?
C21 O6 Zr1 O4 -168.1(4) . . . . ?
C21 O6 Zr1 N1 54.3(5) . . . . ?
C21 O6 Zr1 N2 122.3(4) . . . . ?
C17 O5 Zr1 O6 -21.3(4) . . . . ?
C17 O5 Zr1 O2 -119.2(4) . . . . ?
C17 O5 Zr1 O4 81.3(4) . . . . ?
C17 O5 Zr1 N1 171.4(4) . . . . ?
C17 O5 Zr1 N2 108.9(4) . . . . ?
C6 O2 Zr1 O6 -168.23(13) . . . . ?
C6 O2 Zr1 O5 -64.53(13) . . . . ?
C6 O2 Zr1 O4 64.39(17) . . . . ?
C6 O2 Zr1 N1 17.61(12) . . . . ?
C6 O2 Zr1 N2 103.64(13) . . . . ?
C14 O4 Zr1 O6 -58.86(13) . . . . ?
C14 O4 Zr1 O5 -162.64(12) . . . . ?
C14 O4 Zr1 O2 67.38(17) . . . . ?
C14 O4 Zr1 N1 110.80(12) . . . . ?
C14 O4 Zr1 N2 25.16(12) . . . . ?
C5 N1 Zr1 O6 -35.5(2) . . . . ?
C3 N1 Zr1 O6 158.47(18) . . . . ?
C5 N1 Zr1 O5 90.31(12) . . . . ?
C3 N1 Zr1 O5 -75.70(16) . . . . ?
C5 N1 Zr1 O2 -13.12(11) . . . . ?
C3 N1 Zr1 O2 -179.12(17) . . . . ?
C5 N1 Zr1 O4 -174.09(11) . . . . ?
C3 N1 Zr1 O4 19.91(16) . . . . ?
C5 N1 Zr1 N2 -103.88(11) . . . . ?
C3 N1 Zr1 N2 90.12(16) . . . . ?
C13 N2 Zr1 O6 86.28(12) . . . . ?
C11 N2 Zr1 O6 -86.53(18) . . . . ?
C13 N2 Zr1 O5 -45.5(2) . . . . ?
C11 N2 Zr1 O5 141.72(19) . . . . ?
C13 N2 Zr1 O2 -178.64(12) . . . . ?
C11 N2 Zr1 O2 8.55(18) . . . . ?
C13 N2 Zr1 O4 -16.14(12) . . . . ?
C11 N2 Zr1 O4 171.05(19) . . . . ?
C13 N2 Zr1 N1 -108.05(12) . . . . ?
C11 N2 Zr1 N1 79.14(18) . . . . ?
